data_1554856
loop_
_publ_author_name
'Yin, Zhiping'
'Liu, Zengjin'
'Huang, Zhenggang'
'Chu, Yang'
'Chu, Zhiwen'
'Hu, Jia'
'Gao, Lu'
'Song, Zhenlei'

_publ_section_title
;
 Synthesis of functionalized \g-lactone via Sakurai
 exo-cyclization/rearrangement of 3,3-bis(silyl) enol ester with a
 tethered acetal.
;
_journal_issue 6
_journal_name_full 'Organic letters'
_journal_page_first 1553
_journal_page_last 1556
_journal_paper_doi 10.1021/acs.orglett.5b00437
_journal_volume 17
_journal_year 2015
_chemical_formula_moiety 'C20 H26 N2 O8 Si'
_chemical_formula_sum 'C20 H26 N2 O8 Si'
_chemical_formula_weight 450.52
_space_group_crystal_system monoclinic
_space_group_IT_number 15
_space_group_name_Hall '-C 2yc'
_space_group_name_H-M_alt 'C 1 2/c 1'
_atom_sites_solution_hydrogens geom
_atom_sites_solution_primary direct
_atom_sites_solution_secondary difmap
_audit_creation_date 2015-02-26
_audit_creation_method
;
Olex2 1.2
(compiled 2015.01.26 svn.r3150 for OlexSys, GUI svn.r4998)
;
_cell_angle_alpha 90.00
_cell_angle_beta 90.534(4)
_cell_angle_gamma 90.00
_cell_formula_units_Z 8
_cell_length_a 18.687(7)
_cell_length_b 6.709(2)
_cell_length_c 37.603(13)
_cell_measurement_reflns_used 2098
_cell_measurement_temperature 296(2)
_cell_measurement_theta_max 18.94
_cell_measurement_theta_min 2.43
_cell_volume 4714(3)
_computing_molecular_graphics 'Olex2 (Dolomanov et al., 2009)'
_computing_publication_material 'Olex2 (Dolomanov et al., 2009)'
_computing_structure_refinement 'ShelXL (Sheldrick, 2008)'
_computing_structure_solution 'SHELXS-97 (Sheldrick, 1990)'
_diffrn_ambient_temperature 296.15
_diffrn_measured_fraction_theta_full 0.991
_diffrn_measured_fraction_theta_max 0.991
_diffrn_measurement_device_type 'Bruker APEX-II CCD'
_diffrn_measurement_method '\f and \w scans'
_diffrn_radiation_monochromator graphite
_diffrn_radiation_type MoK\a
_diffrn_radiation_wavelength 0.71073
_diffrn_reflns_av_R_equivalents 0.0670
_diffrn_reflns_av_unetI/netI 0.0682
_diffrn_reflns_limit_h_max 21
_diffrn_reflns_limit_h_min -22
_diffrn_reflns_limit_k_max 8
_diffrn_reflns_limit_k_min -8
_diffrn_reflns_limit_l_max 45
_diffrn_reflns_limit_l_min -45
_diffrn_reflns_number 16208
_diffrn_reflns_theta_full 25.50
_diffrn_reflns_theta_max 25.50
_diffrn_reflns_theta_min 2.43
_diffrn_source 'fine-focus sealed tube'
_diffrn_standards_number 0
_exptl_absorpt_coefficient_mu 0.145
_exptl_absorpt_correction_T_max 0.9729
_exptl_absorpt_correction_T_min 0.9646
_exptl_absorpt_correction_type none
_exptl_crystal_colour 'clear light yellow'
_exptl_crystal_colour_lustre clear
_exptl_crystal_colour_modifier light
_exptl_crystal_colour_primary yellow
_exptl_crystal_density_diffrn 1.269
_exptl_crystal_density_method 'not measured'
_exptl_crystal_description block
_exptl_crystal_F_000 1904
_exptl_crystal_size_max 0.25
_exptl_crystal_size_mid 0.24
_exptl_crystal_size_min 0.19
_refine_diff_density_max 0.300
_refine_diff_density_min -0.319
_refine_diff_density_rms 0.055
_refine_ls_extinction_method none
_refine_ls_goodness_of_fit_ref 1.019
_refine_ls_hydrogen_treatment constr
_refine_ls_matrix_type full
_refine_ls_number_parameters 318
_refine_ls_number_reflns 4339
_refine_ls_number_restraints 60
_refine_ls_restrained_S_all 1.026
_refine_ls_R_factor_all 0.1503
_refine_ls_R_factor_gt 0.0814
_refine_ls_shift/su_max 0.000
_refine_ls_shift/su_mean 0.000
_refine_ls_structure_factor_coef Fsqd
_refine_ls_weighting_details 'calc w=1/[\s^2^(Fo^2^)+(0.0922P)^2^+13.0886P] where P=(Fo^2^+2Fc^2^)/3'
_refine_ls_weighting_scheme calc
_refine_ls_wR_factor_gt 0.2045
_refine_ls_wR_factor_ref 0.2506
_reflns_number_gt 2280
_reflns_number_total 4339
_reflns_threshold_expression >2sigma(I)
_cod_data_source_file ol5b00437_si_002.cif
_cod_data_source_block c2c
_cod_database_code 1554856
_olex2_refinement_description
;
1. Fixed Uiso
 At 1.2 times of:
  All C(H) groups, All C(H,H) groups
 At 1.5 times of:
  All C(H,H,H) groups, All C(H,H,H,H,H,H) groups
2. Uiso/Uaniso restraints and constraints
Uanis(C20) \\sim Ueq, Uanis(C17) \\sim Ueq, Uanis(C18) \\sim Ueq, Uanis(C19)
\\sim Ueq, Uanis(C19') \\sim Ueq, Uanis(C16) \\sim Ueq, Uanis(C15) \\sim Ueq,
Uanis(C15') \\sim Ueq, Uanis(C17') \\sim Ueq, Uanis(C18') \\sim Ueq: with sigma
of 0.01 and sigma for terminal atoms of 0.02
3. Others
 Fixed Sof: H16D(0.5) H16E(0.5) H16F(0.5) H16A(0.5) H16B(0.5) H16C(0.5)
 H20D(0.5) H20E(0.5) H20F(0.5) H20A(0.5) H20B(0.5) H20C(0.5) C15(0.5) H15A(0.5)
 H15B(0.5) C17(0.4) H17A(0.4) H17B(0.4) C18(0.4) H18A(0.4) H18B(0.4) H18C(0.4)
 C19(0.5) H19A(0.5) H19B(0.5) C15'(0.5) H15C(0.5) H15D(0.5) C19'(0.5) H19C(0.5)
 H19D(0.5) C17'(0.6) H17C(0.6) H17D(0.6) C18'(0.6) H18D(0.6) H18E(0.6) H18F(0.6)
4.a Ternary CH refined with riding coordinates:
 C8(H8), C12(H12)
4.b Secondary CH2 refined with riding coordinates:
 C9(H9A,H9B), C10(H10A,H10B), C15(H15A,H15B), C17(H17A,H17B), C19(H19A,H19B),
 C15'(H15C,H15D), C19'(H19C,H19D), C17'(H17C,H17D)
4.c Me refined with riding coordinates:
 C16(H16D,H16E,H16F), C16(H16A,H16B,H16C), C20(H20D,H20E,H20F), C20(H20A,H20B,
 H20C)
4.d Aromatic/amide H refined with riding coordinates:
 C1(H1), C3(H3), C5(H5), C13(H13), C14(H14)
4.e Idealised Me refined as rotating group:
 C18(H18A,H18B,H18C), C18'(H18D,H18E,H18F)
;
_olex2_submission_special_instructions 'No special instructions were received'

loop_
_space_group_symop_id
_space_group_symop_operation_xyz
1 'x, y, z'
2 '-x, y, -z+1/2'
3 'x+1/2, y+1/2, z'
4 '-x+1/2, y+1/2, -z+1/2'
5 '-x, -y, -z'
6 'x, -y, z-1/2'
7 '-x+1/2, -y+1/2, -z'
8 'x+1/2, -y+1/2, z-1/2'

loop_
_atom_site_label
_atom_site_type_symbol
_atom_site_fract_x
_atom_site_fract_y
_atom_site_fract_z
_atom_site_U_iso_or_equiv
_atom_site_adp_type
_atom_site_occupancy
_atom_site_calc_flag
_atom_site_disorder_assembly
_atom_site_disorder_group
_atom_site_refinement_flags_posn
_atom_site_refinement_flags_adp
Si1 Si 0.36368(14) 0.8651(4) 0.05878(6) 0.1209(9) Uani 1 d . . . .
O1 O 0.5456(3) 1.5760(6) 0.28071(12) 0.1067(16) Uani 1 d . . . .
O2 O 0.6336(2) 1.6306(5) 0.31606(11) 0.0885(12) Uani 1 d . . . .
O3 O 0.7766(2) 1.0631(7) 0.35162(10) 0.0917(13) Uani 1 d . . . .
O4 O 0.7928(2) 0.8295(7) 0.31336(11) 0.0914(12) Uani 1 d . . . .
O5 O 0.64022(19) 0.7770(5) 0.20873(9) 0.0811(11) Uani 1 d . . . .
O6 O 0.56569(15) 1.0297(4) 0.19645(7) 0.0526(8) Uani 1 d . . . .
O7 O 0.46975(17) 1.2241(4) 0.15254(8) 0.0608(9) Uani 1 d . . . .
O8 O 0.5177(3) 1.4871(6) 0.12972(15) 0.1256(18) Uani 1 d . . . .
N1 N 0.6013(3) 1.5279(6) 0.29497(11) 0.0646(11) Uani 1 d . . . .
N2 N 0.7644(2) 0.9830(7) 0.32337(12) 0.0659(11) Uani 1 d . . . .
C1 C 0.6083(2) 1.2370(6) 0.25577(11) 0.0482(10) Uani 1 d . . . .
H1 H 0.5730 1.2933 0.2413 0.058 Uiso 1 calc . . R .
C2 C 0.6322(2) 1.3342(6) 0.28577(11) 0.0484(11) Uani 1 d . . . .
C3 C 0.6832(2) 1.2564(7) 0.30814(12) 0.0535(11) Uani 1 d . . . .
H3 H 0.6983 1.3240 0.3285 0.064 Uiso 1 calc . . R .
C4 C 0.7111(2) 1.0747(7) 0.29924(12) 0.0506(11) Uani 1 d . . . .
C5 C 0.6900(2) 0.9732(7) 0.26969(12) 0.0524(11) Uani 1 d . . . .
H5 H 0.7104 0.8505 0.2644 0.063 Uiso 1 calc . . R .
C6 C 0.6376(2) 1.0541(6) 0.24746(11) 0.0462(10) Uani 1 d . . . .
C7 C 0.6151(2) 0.9374(7) 0.21558(13) 0.0550(12) Uani 1 d . . . .
C8 C 0.5422(2) 0.9313(6) 0.16353(11) 0.0531(11) Uani 1 d . . . .
H8 H 0.5405 0.7866 0.1669 0.064 Uiso 1 calc . . R .
C9 C 0.5917(3) 0.9828(7) 0.13337(12) 0.0640(13) Uani 1 d . . . .
H9A H 0.6408 0.9629 0.1411 0.077 Uiso 1 calc . . R .
H9B H 0.5824 0.8931 0.1136 0.077 Uiso 1 calc . . R .
C10 C 0.5826(3) 1.1929(8) 0.12098(14) 0.0734(15) Uani 1 d . . . .
H10A H 0.6263 1.2639 0.1269 0.088 Uiso 1 calc . . R .
H10B H 0.5789 1.1900 0.0952 0.088 Uiso 1 calc . . R .
C11 C 0.5223(3) 1.3126(7) 0.13422(14) 0.0663(13) Uani 1 d . . . .
C12 C 0.4684(2) 1.0108(6) 0.15630(12) 0.0509(11) Uani 1 d C . . .
H12 H 0.4391 0.9800 0.1771 0.061 Uiso 1 calc . . R .
C13 C 0.4335(3) 0.9134(7) 0.12467(13) 0.0619(13) Uani 1 d . . . .
H13 H 0.4341 0.7748 0.1245 0.074 Uiso 1 calc C . R .
C14 C 0.4027(3) 0.9983(9) 0.09755(15) 0.0839(17) Uani 1 d C . . .
H14 H 0.3999 1.1367 0.0976 0.101 Uiso 1 calc . . R .
C16 C 0.2384(9) 1.043(3) 0.0556(4) 0.265(7) Uani 1 d . . . U
H16D H 0.2341 1.0709 0.0306 0.397 Uiso 0.50 calc A 2 R .
H16E H 0.2695 1.1398 0.0665 0.397 Uiso 0.50 calc A 2 R .
H16F H 0.1920 1.0501 0.0663 0.397 Uiso 0.50 calc A 2 R .
H16A H 0.1952 1.0498 0.0416 0.397 Uiso 0.50 calc A 1 R .
H16B H 0.2437 1.1639 0.0691 0.397 Uiso 0.50 calc A 1 R .
H16C H 0.2360 0.9316 0.0715 0.397 Uiso 0.50 calc A 1 R .
C20 C 0.4911(12) 0.657(3) 0.0414(6) 0.357(11) Uani 1 d . . . U
H20D H 0.4953 0.6591 0.0160 0.535 Uiso 0.50 calc B 2 R .
H20E H 0.5205 0.5518 0.0510 0.535 Uiso 0.50 calc B 2 R .
H20F H 0.5066 0.7823 0.0510 0.535 Uiso 0.50 calc B 2 R .
H20A H 0.5134 0.5804 0.0230 0.535 Uiso 0.50 calc B 1 R .
H20B H 0.4650 0.5691 0.0567 0.535 Uiso 0.50 calc B 1 R .
H20C H 0.5272 0.7256 0.0550 0.535 Uiso 0.50 calc B 1 R .
C15 C 0.2731(15) 0.811(5) 0.0615(8) 0.235(12) Uani 0.50 d C 2 . U
H15A H 0.2577 0.7205 0.0429 0.283 Uiso 0.50 calc C 2 R .
H15B H 0.2608 0.7565 0.0845 0.283 Uiso 0.50 calc C 2 R .
C17 C 0.3934(10) 1.030(3) 0.0192(4) 0.108(5) Uani 0.40 d C 2 . U
H17A H 0.3699 1.1582 0.0208 0.130 Uiso 0.40 calc C 2 R .
H17B H 0.4446 1.0522 0.0209 0.130 Uiso 0.40 calc C 2 R .
C18 C 0.3767(16) 0.940(4) -0.0161(7) 0.188(10) Uani 0.40 d C 2 . U
H18A H 0.3879 1.0329 -0.0345 0.282 Uiso 0.40 calc C 2 GR .
H18B H 0.3267 0.9069 -0.0173 0.282 Uiso 0.40 calc C 2 GR .
H18C H 0.4045 0.8207 -0.0191 0.282 Uiso 0.40 calc C 2 GR .
C19 C 0.4130(14) 0.620(4) 0.0514(7) 0.191(9) Uani 0.50 d C 2 . U
H19A H 0.4113 0.5409 0.0729 0.229 Uiso 0.50 calc C 2 R .
H19B H 0.3894 0.5459 0.0326 0.229 Uiso 0.50 calc C 2 R .
C15' C 0.3033(14) 1.018(4) 0.0307(7) 0.199(9) Uani 0.50 d C 1 . U
H15C H 0.3247 1.1458 0.0249 0.238 Uiso 0.50 calc C 1 R .
H15D H 0.2901 0.9496 0.0089 0.238 Uiso 0.50 calc C 1 R .
C19' C 0.4307(14) 0.835(4) 0.0218(7) 0.205(10) Uani 0.50 d C 1 . U
H19C H 0.4084 0.7832 0.0003 0.246 Uiso 0.50 calc C 1 R .
H19D H 0.4547 0.9595 0.0165 0.246 Uiso 0.50 calc C 1 R .
C17' C 0.3382(8) 0.605(2) 0.0718(4) 0.124(4) Uani 0.60 d C 1 . U
H17C H 0.3229 0.5347 0.0505 0.149 Uiso 0.60 calc C 1 R .
H17D H 0.3809 0.5381 0.0806 0.149 Uiso 0.60 calc C 1 R .
C18' C 0.2854(7) 0.582(2) 0.0969(3) 0.129(5) Uani 0.60 d C 1 . U
H18D H 0.2440 0.6571 0.0899 0.194 Uiso 0.60 calc C 1 GR .
H18E H 0.3027 0.6282 0.1195 0.194 Uiso 0.60 calc C 1 GR .
H18F H 0.2729 0.4431 0.0987 0.194 Uiso 0.60 calc C 1 GR .

loop_
_atom_site_aniso_label
_atom_site_aniso_U_11
_atom_site_aniso_U_22
_atom_site_aniso_U_33
_atom_site_aniso_U_23
_atom_site_aniso_U_13
_atom_site_aniso_U_12
Si1 0.148(2) 0.1269(18) 0.0870(13) 0.0026(13) -0.0475(13) -0.0419(15)
O1 0.130(4) 0.086(3) 0.104(3) -0.025(2) -0.029(3) 0.054(3)
O2 0.111(3) 0.057(2) 0.097(3) -0.022(2) -0.002(2) -0.002(2)
O3 0.093(3) 0.118(3) 0.064(2) -0.004(2) -0.017(2) 0.017(2)
O4 0.085(3) 0.098(3) 0.091(3) -0.002(2) -0.020(2) 0.036(2)
O5 0.085(3) 0.071(2) 0.086(3) -0.029(2) -0.023(2) 0.036(2)
O6 0.0582(19) 0.0428(17) 0.0565(18) -0.0098(14) -0.0089(15) 0.0075(14)
O7 0.063(2) 0.0411(17) 0.078(2) -0.0106(16) 0.0006(17) 0.0053(15)
O8 0.152(4) 0.042(2) 0.183(5) 0.013(3) 0.014(4) -0.006(3)
N1 0.084(3) 0.050(2) 0.061(3) -0.006(2) 0.007(2) 0.007(2)
N2 0.055(3) 0.079(3) 0.064(3) 0.004(2) -0.001(2) 0.003(2)
C1 0.048(2) 0.047(3) 0.050(2) 0.003(2) 0.0029(19) 0.004(2)
C2 0.051(3) 0.041(2) 0.053(3) 0.000(2) 0.005(2) 0.006(2)
C3 0.051(3) 0.059(3) 0.051(3) -0.005(2) 0.006(2) -0.008(2)
C4 0.040(2) 0.059(3) 0.053(3) 0.006(2) 0.003(2) 0.001(2)
C5 0.045(2) 0.051(3) 0.061(3) 0.000(2) 0.010(2) 0.008(2)
C6 0.043(2) 0.045(2) 0.051(2) -0.0024(19) 0.0011(19) 0.0075(19)
C7 0.054(3) 0.046(3) 0.065(3) -0.008(2) 0.004(2) 0.012(2)
C8 0.061(3) 0.041(2) 0.058(3) -0.011(2) -0.003(2) 0.006(2)
C9 0.064(3) 0.065(3) 0.063(3) -0.013(3) 0.011(2) 0.008(3)
C10 0.072(3) 0.073(4) 0.075(3) 0.004(3) 0.012(3) -0.011(3)
C11 0.074(3) 0.046(3) 0.079(3) -0.003(3) -0.006(3) -0.011(3)
C12 0.050(3) 0.038(2) 0.064(3) 0.001(2) 0.000(2) -0.003(2)
C13 0.071(3) 0.045(3) 0.070(3) -0.002(2) -0.006(3) -0.015(2)
C14 0.102(4) 0.068(4) 0.082(4) 0.012(3) -0.031(3) -0.016(3)
C16 0.255(10) 0.290(11) 0.249(10) -0.002(8) -0.026(8) -0.004(9)
C20 0.356(13) 0.365(13) 0.350(13) -0.036(9) 0.016(10) 0.015(10)
C15 0.229(14) 0.244(14) 0.234(14) -0.023(10) -0.008(10) -0.019(10)
C17 0.113(9) 0.125(9) 0.086(8) -0.009(7) -0.007(7) 0.005(8)
C18 0.207(18) 0.224(19) 0.131(14) -0.017(14) -0.020(14) -0.021(16)
C19 0.201(12) 0.185(12) 0.187(12) -0.025(9) -0.013(9) -0.018(9)
C15' 0.201(12) 0.209(12) 0.185(12) -0.007(9) -0.027(9) 0.001(9)
C19' 0.210(12) 0.218(13) 0.188(12) 0.004(9) 0.002(9) -0.008(9)
C17' 0.123(8) 0.122(8) 0.127(8) -0.033(7) -0.006(7) -0.018(7)
C18' 0.128(9) 0.155(11) 0.104(8) -0.020(8) 0.016(8) -0.044(8)

loop_
_atom_type_symbol
_atom_type_description
_atom_type_scat_dispersion_real
_atom_type_scat_dispersion_imag
_atom_type_scat_source
C C 0.0033 0.0016 'International Tables Vol C Tables 4.2.6.8 and 6.1.1.4'
H H 0.0000 0.0000 'International Tables Vol C Tables 4.2.6.8 and 6.1.1.4'
N N 0.0061 0.0033 'International Tables Vol C Tables 4.2.6.8 and 6.1.1.4'
O O 0.0106 0.0060 'International Tables Vol C Tables 4.2.6.8 and 6.1.1.4'
Si Si 0.0817 0.0704 'International Tables Vol C Tables 4.2.6.8 and 6.1.1.4'

loop_
_geom_angle_atom_site_label_1
_geom_angle_atom_site_label_2
_geom_angle_atom_site_label_3
_geom_angle
C14 Si1 C17 102.5(5)
C14 Si1 C19 110.1(7)
C14 Si1 C19' 111.8(8)
C14 Si1 C17' 110.0(4)
C15 Si1 C14 115.5(10)
C15 Si1 C17 116.8(12)
C15 Si1 C19 107.7(12)
C15 Si1 C15' 63.8(13)
C15 Si1 C19' 132.4(13)
C15 Si1 C17' 62.7(11)
C19 Si1 C17 103.7(10)
C15' Si1 C14 114.5(8)
C15' Si1 C17 54.7(9)
C15' Si1 C19 133.6(11)
C15' Si1 C19' 92.5(12)
C15' Si1 C17' 120.7(9)
C19' Si1 C17 45.5(9)
C19' Si1 C19 58.4(11)
C17' Si1 C17 143.7(7)
C17' Si1 C19 50.2(8)
C17' Si1 C19' 105.3(10)
C7 O6 C8 116.8(3)
C11 O7 C12 120.3(4)
O1 N1 C2 118.1(4)
O2 N1 O1 124.2(4)
O2 N1 C2 117.7(5)
O3 N2 O4 124.6(5)
O3 N2 C4 118.4(4)
O4 N2 C4 117.1(4)
C2 C1 H1 120.6
C2 C1 C6 118.7(4)
C6 C1 H1 120.6
C1 C2 N1 119.2(4)
C3 C2 N1 117.9(4)
C3 C2 C1 122.9(4)
C2 C3 H3 121.5
C4 C3 C2 117.0(4)
C4 C3 H3 121.5
C3 C4 N2 118.5(4)
C5 C4 N2 118.9(4)
C5 C4 C3 122.6(4)
C4 C5 H5 120.2
C4 C5 C6 119.5(4)
C6 C5 H5 120.2
C1 C6 C5 119.3(4)
C1 C6 C7 122.7(4)
C5 C6 C7 118.0(4)
O5 C7 O6 125.1(4)
O5 C7 C6 122.4(4)
O6 C7 C6 112.5(4)
O6 C8 H8 110.2
O6 C8 C9 110.5(4)
O6 C8 C12 105.1(3)
C9 C8 H8 110.2
C12 C8 H8 110.2
C12 C8 C9 110.5(4)
C8 C9 H9A 109.1
C8 C9 H9B 109.1
H9A C9 H9B 107.8
C10 C9 C8 112.4(4)
C10 C9 H9A 109.1
C10 C9 H9B 109.1
C9 C10 H10A 107.4
C9 C10 H10B 107.4
H10A C10 H10B 107.0
C11 C10 C9 119.5(4)
C11 C10 H10A 107.4
C11 C10 H10B 107.4
O7 C11 C10 119.8(4)
O8 C11 O7 117.2(5)
O8 C11 C10 122.9(5)
O7 C12 C8 110.7(3)
O7 C12 H12 107.4
O7 C12 C13 111.3(4)
C8 C12 H12 107.4
C13 C12 C8 112.3(4)
C13 C12 H12 107.4
C12 C13 H13 115.9
C14 C13 C12 128.1(5)
C14 C13 H13 115.9
Si1 C14 H14 117.5
C13 C14 Si1 125.0(5)
C13 C14 H14 117.5
H16D C16 H16E 109.5
H16D C16 H16F 109.5
H16D C16 H16A 52.7
H16D C16 H16B 111.2
H16D C16 H16C 139.2
H16E C16 H16F 109.5
H16E C16 H16A 134.9
H16E C16 H16B 31.3
H16E C16 H16C 106.9
H16F C16 H16A 58.0
H16F C16 H16B 80.1
H16F C16 H16C 74.3
H16A C16 H16B 109.5
H16A C16 H16C 109.5
H16B C16 H16C 109.5
C15 C16 H16D 109.5
C15 C16 H16E 109.5
C15 C16 H16F 109.5
C15 C16 H16A 115.5
C15 C16 H16B 131.7
C15 C16 H16C 39.1
C15' C16 H16D 59.2
C15' C16 H16E 81.8
C15' C16 H16F 166.9
C15' C16 H16A 109.5
C15' C16 H16B 109.5
C15' C16 H16C 109.5
C15' C16 C15 71.3(15)
H20D C20 H20E 109.5
H20D C20 H20F 109.5
H20D C20 H20A 41.5
H20D C20 H20B 130.9
H20D C20 H20C 117.3
H20E C20 H20F 109.5
H20E C20 H20A 68.2
H20E C20 H20B 67.5
H20E C20 H20C 76.1
H20F C20 H20A 127.4
H20F C20 H20B 117.7
H20F C20 H20C 33.9
H20A C20 H20B 109.5
H20A C20 H20C 109.5
H20B C20 H20C 109.5
C19 C20 H20D 109.5
C19 C20 H20E 109.5
C19 C20 H20F 109.5
C19 C20 H20A 120.9
C19 C20 H20B 42.5
C19 C20 H20C 127.8
C19 C20 C19' 67.1(15)
C19' C20 H20D 68.6
C19' C20 H20E 174.5
C19' C20 H20F 76.0
C19' C20 H20A 109.5
C19' C20 H20B 109.5
C19' C20 H20C 109.5
Si1 C15 H15A 111.8
Si1 C15 H15B 111.8
C16 C15 Si1 100.0(17)
C16 C15 H15A 111.8
C16 C15 H15B 111.8
H15A C15 H15B 109.5
Si1 C17 H17A 109.0
Si1 C17 H17B 109.0
H17A C17 H17B 107.8
C18 C17 Si1 113.1(16)
C18 C17 H17A 109.0
C18 C17 H17B 109.0
C17 C18 H18A 109.5
C17 C18 H18B 109.5
C17 C18 H18C 109.5
H18A C18 H18B 109.5
H18A C18 H18C 109.5
H18B C18 H18C 109.5
Si1 C19 H19A 109.4
Si1 C19 H19B 109.4
C20 C19 Si1 111.2(17)
C20 C19 H19A 109.4
C20 C19 H19B 109.4
H19A C19 H19B 108.0
Si1 C15' H15C 111.6
Si1 C15' H15D 111.6
C16 C15' Si1 101.1(15)
C16 C15' H15C 111.6
C16 C15' H15D 111.6
H15C C15' H15D 109.4
Si1 C19' H19C 111.6
Si1 C19' H19D 111.6
C20 C19' Si1 100.7(14)
C20 C19' H19C 111.6
C20 C19' H19D 111.6
H19C C19' H19D 109.4
Si1 C17' H17C 107.8
Si1 C17' H17D 107.8
H17C C17' H17D 107.2
C18' C17' Si1 117.9(11)
C18' C17' H17C 107.8
C18' C17' H17D 107.8

loop_
_geom_bond_atom_site_label_1
_geom_bond_atom_site_label_2
_geom_bond_distance
Si1 C14 1.854(6)
Si1 C15 1.73(3)
Si1 C17 1.941(18)
Si1 C19 1.91(2)
Si1 C15' 1.85(2)
Si1 C19' 1.89(2)
Si1 C17' 1.878(14)
O1 N1 1.210(5)
O2 N1 1.208(5)
O3 N2 1.211(5)
O4 N2 1.220(5)
O5 C7 1.203(5)
O6 C7 1.320(5)
O6 C8 1.467(5)
O7 C11 1.343(6)
O7 C12 1.438(5)
O8 C11 1.186(6)
N1 C2 1.465(6)
N2 C4 1.476(6)
C1 H1 0.9300
C1 C2 1.374(6)
C1 C6 1.381(5)
C2 C3 1.369(6)
C3 H3 0.9300
C3 C4 1.368(6)
C4 C5 1.359(6)
C5 H5 0.9300
C5 C6 1.392(6)
C6 C7 1.489(6)
C8 H8 0.9800
C8 C9 1.510(6)
C8 C12 1.501(6)
C9 H9A 0.9700
C9 H9B 0.9700
C9 C10 1.494(7)
C10 H10A 0.9700
C10 H10B 0.9700
C10 C11 1.475(7)
C12 H12 0.9800
C12 C13 1.501(6)
C13 H13 0.9300
C13 C14 1.299(7)
C14 H14 0.9300
C16 H16D 0.9600
C16 H16E 0.9600
C16 H16F 0.9600
C16 H16A 0.9600
C16 H16B 0.9600
C16 H16C 0.9600
C16 C15 1.70(3)
C16 C15' 1.55(3)
C20 H20D 0.9600
C20 H20E 0.9600
C20 H20F 0.9600
C20 H20A 0.9600
C20 H20B 0.9600
C20 H20C 0.9600
C20 C19 1.53(3)
C20 C19' 1.80(3)
C15 H15A 0.9700
C15 H15B 0.9700
C17 H17A 0.9700
C17 H17B 0.9700
C17 C18 1.49(3)
C18 H18A 0.9600
C18 H18B 0.9600
C18 H18C 0.9600
C19 H19A 0.9700
C19 H19B 0.9700
C15' H15C 0.9700
C15' H15D 0.9700
C19' H19C 0.9700
C19' H19D 0.9700
C17' H17C 0.9700
C17' H17D 0.9700
C17' C18' 1.379(16)
C18' H18D 0.9600
C18' H18E 0.9600
C18' H18F 0.9600

loop_
_geom_torsion_atom_site_label_1
_geom_torsion_atom_site_label_2
_geom_torsion_atom_site_label_3
_geom_torsion_atom_site_label_4
_geom_torsion
O1 N1 C2 C1 16.0(6)
O1 N1 C2 C3 -162.8(5)
O2 N1 C2 C1 -163.1(4)
O2 N1 C2 C3 18.1(6)
O3 N2 C4 C3 6.6(6)
O3 N2 C4 C5 -171.4(4)
O4 N2 C4 C3 -174.0(4)
O4 N2 C4 C5 8.0(6)
O6 C8 C9 C10 -72.3(5)
O6 C8 C12 O7 59.2(4)
O6 C8 C12 C13 -175.7(3)
O7 C12 C13 C14 -4.8(7)
N1 C2 C3 C4 179.5(4)
N2 C4 C5 C6 177.3(4)
C1 C2 C3 C4 0.8(6)
C1 C6 C7 O5 -179.0(4)
C1 C6 C7 O6 0.9(6)
C2 C1 C6 C5 0.4(6)
C2 C1 C6 C7 179.9(4)
C2 C3 C4 N2 -177.9(4)
C2 C3 C4 C5 0.0(6)
C3 C4 C5 C6 -0.6(6)
C4 C5 C6 C1 0.4(6)
C4 C5 C6 C7 -179.2(4)
C5 C6 C7 O5 0.5(7)
C5 C6 C7 O6 -179.5(4)
C6 C1 C2 N1 -179.7(4)
C6 C1 C2 C3 -1.0(6)
C7 O6 C8 C9 -85.1(5)
C7 O6 C8 C12 155.7(4)
C8 O6 C7 O5 -2.7(7)
C8 O6 C7 C6 177.3(3)
C8 C9 C10 C11 -9.5(7)
C8 C12 C13 C14 -129.6(6)
C9 C8 C12 O7 -60.1(5)
C9 C8 C12 C13 65.1(5)
C9 C10 C11 O7 -10.8(7)
C9 C10 C11 O8 168.6(6)
C11 O7 C12 C8 41.7(5)
C11 O7 C12 C13 -84.1(5)
C12 O7 C11 O8 174.5(5)
C12 O7 C11 C10 -6.1(7)
C12 C8 C9 C10 43.6(5)
C12 C13 C14 Si1 177.7(4)
C14 Si1 C15 C16 72.5(16)
C14 Si1 C17 C18 172.4(16)
C14 Si1 C19 C20 -64.5(18)
C14 Si1 C15' C16 -70.2(15)
C14 Si1 C19' C20 70.0(15)
C14 Si1 C17' C18' 63.9(12)
C15 Si1 C14 C13 93.2(13)
C15 Si1 C17 C18 -60(2)
C15 Si1 C19 C20 168.8(17)
C15 Si1 C15' C16 37.5(15)
C15 Si1 C19' C20 -116.3(19)
C15 Si1 C17' C18' -45.2(14)
C15 C16 C15' Si1 -36.0(14)
C17 Si1 C14 C13 -138.7(8)
C17 Si1 C15 C16 -48.0(17)
C17 Si1 C19 C20 44.5(18)
C17 Si1 C15' C16 -158.4(19)
C17 Si1 C19' C20 156(2)
C17 Si1 C17' C18' -144.0(13)
C19 Si1 C14 C13 -28.9(11)
C19 Si1 C15 C16 -164.0(13)
C19 Si1 C17 C18 57.9(19)
C19 Si1 C15' C16 127.4(16)
C19 Si1 C19' C20 -30.8(12)
C19 Si1 C17' C18' 163.7(17)
C19 C20 C19' Si1 36.2(14)
C15' Si1 C14 C13 164.6(11)
C15' Si1 C15 C16 -33.5(13)
C15' Si1 C17 C18 -76.3(19)
C15' Si1 C19 C20 98(2)
C15' Si1 C19' C20 -172.4(15)
C15' Si1 C17' C18' -73.0(15)
C15' C16 C15 Si1 38.7(14)
C19' Si1 C14 C13 -91.9(11)
C19' Si1 C15 C16 -101.0(19)
C19' Si1 C17 C18 64.0(19)
C19' Si1 C19 C20 39.4(16)
C19' Si1 C15' C16 174.4(15)
C19' Si1 C17' C18' -175.4(13)
C19' C20 C19 Si1 -38.2(15)
C17' Si1 C14 C13 24.8(8)
C17' Si1 C15 C16 172.9(19)
C17' Si1 C17 C18 19(2)
C17' Si1 C19 C20 -164(2)
C17' Si1 C15' C16 64.9(16)
C17' Si1 C19' C20 -49.5(15)
